data_2239690
loop_
_publ_author_name
'Saitkulov, Fozil E.'
'Tashniyazov, Azamat A.'
'Mamadrahimov, Azimjon A.'
'Shakhidoyatov, Kh. M.'

_publ_section_title
;
 2,3-Dimethylquinazolin-4(3<i>H</i>)-one
;
_journal_issue 7
_journal_name_full 'Acta Crystallographica Section E'
_journal_page_first o788
_journal_paper_doi 10.1107/S1600536814013749
_journal_volume 70
_journal_year 2014
_chemical_formula_iupac 'C10 H10 N2 O'
_chemical_formula_moiety 'C10 H10 N2 O'
_chemical_formula_sum 'C10 H10 N2 O'
_chemical_formula_weight 174.20
_chemical_melting_point 491(2)
_chemical_name_systematic
;
2,3-Dimethylquinazolin-4(3<i>H</i>)-one
;
_space_group_IT_number 19
_symmetry_cell_setting orthorhombic
_symmetry_space_group_name_Hall 'P 2ac 2ab'
_symmetry_space_group_name_H-M 'P 21 21 21'
_atom_sites_solution_hydrogens geom
_atom_sites_solution_primary direct
_atom_sites_solution_secondary difmap
_audit_creation_method SHELXL-97
_cell_angle_alpha 90.00
_cell_angle_beta 90.00
_cell_angle_gamma 90.00
_cell_formula_units_Z 4
_cell_length_a 4.826(2)
_cell_length_b 7.919(3)
_cell_length_c 23.060(8)
_cell_measurement_reflns_used 333
_cell_measurement_temperature 293(2)
_cell_measurement_theta_max 64.0157
_cell_measurement_theta_min 3.7591
_cell_volume 881.3(6)
_computing_cell_refinement 'CrysAlis PRO (Oxford Diffraction, 2009)'
_computing_data_collection 'CrysAlis PRO (Oxford Diffraction, 2009)'
_computing_data_reduction 'CrysAlis PRO (Oxford Diffraction, 2009)'
_computing_molecular_graphics 'SHELXTL (Sheldrick, 2008)'
_computing_publication_material 'publCIF (Westrip, 2010)'
_computing_structure_refinement 'SHELXL97 (Sheldrick, 2008)'
_computing_structure_solution 'SHELXS97 (Sheldrick, 2008)'
_diffrn_ambient_temperature 293(2)
_diffrn_detector_area_resol_mean 10.2576
_diffrn_measured_fraction_theta_full 0.971
_diffrn_measured_fraction_theta_max 0.972
_diffrn_measurement_device_type 'Oxford Diffraction Xcalibur Ruby'
_diffrn_measurement_method '\w scans'
_diffrn_radiation_monochromator graphite
_diffrn_radiation_source 'fine-focus sealed tube'
_diffrn_radiation_type CuK\a
_diffrn_radiation_wavelength 1.54184
_diffrn_reflns_av_R_equivalents 0.0203
_diffrn_reflns_av_sigmaI/netI 0.0513
_diffrn_reflns_limit_h_max 5
_diffrn_reflns_limit_h_min -5
_diffrn_reflns_limit_k_max 9
_diffrn_reflns_limit_k_min -5
_diffrn_reflns_limit_l_max 28
_diffrn_reflns_limit_l_min -28
_diffrn_reflns_number 2236
_diffrn_reflns_theta_full 75.90
_diffrn_reflns_theta_max 75.90
_diffrn_reflns_theta_min 3.83
_exptl_absorpt_coefficient_mu 0.706
_exptl_absorpt_correction_T_max 1.00000
_exptl_absorpt_correction_T_min 0.04060
_exptl_absorpt_correction_type multi-scan
_exptl_absorpt_process_details
;
(CrysAlis PRO; Oxford Diffraction, 2009)
;
_exptl_crystal_colour colourless
_exptl_crystal_density_diffrn 1.313
_exptl_crystal_density_method 'not measured'
_exptl_crystal_description needle
_exptl_crystal_F_000 368
_exptl_crystal_size_max 0.40
_exptl_crystal_size_mid 0.10
_exptl_crystal_size_min 0.08
_refine_diff_density_max 0.203
_refine_diff_density_min -0.189
_refine_ls_abs_structure_details 'Flack (1983), 507 Friedel pairs'
_refine_ls_abs_structure_Flack -0.3(12)
_refine_ls_extinction_expression Fc^*^=kFc[1+0.001xFc^2^\l^3^/sin(2\q)]^-1/4^
_refine_ls_goodness_of_fit_ref 0.969
_refine_ls_hydrogen_treatment constr
_refine_ls_matrix_type full
_refine_ls_number_parameters 121
_refine_ls_number_reflns 1585
_refine_ls_number_restraints 0
_refine_ls_restrained_S_all 0.969
_refine_ls_R_factor_all 0.1183
_refine_ls_R_factor_gt 0.0714
_refine_ls_shift/su_max 0.000
_refine_ls_shift/su_mean 0.000
_refine_ls_structure_factor_coef Fsqd
_refine_ls_weighting_details 'calc w=1/[\s^2^(Fo^2^)+(0.1116P)^2^] where P=(Fo^2^+2Fc^2^)/3'
_refine_ls_weighting_scheme calc
_refine_ls_wR_factor_gt 0.1839
_refine_ls_wR_factor_ref 0.2299
_reflns_number_gt 821
_reflns_number_total 1585
_reflns_threshold_expression I>2\s(I)
_cod_data_source_file lh5714sup1.cif
_cod_data_source_block I
_cod_original_cell_volume 881.3(11)
_cod_database_code 2239690
_cod_database_fobs_code 2239690

loop_
_symmetry_equiv_pos_as_xyz
'x, y, z'
'-x+1/2, -y, z+1/2'
'x+1/2, -y+1/2, -z'
'-x, y+1/2, -z+1/2'

loop_
_atom_site_type_symbol
_atom_site_label
_atom_site_fract_x
_atom_site_fract_y
_atom_site_fract_z
_atom_site_U_iso_or_equiv
_atom_site_adp_type
_atom_site_calc_flag
_atom_site_refinement_flags
_atom_site_occupancy
_atom_site_symmetry_multiplicity
N N3 0.3333(9) -0.1245(5) 0.17512(17) 0.0819(12) Uani d . 1 1
O O1 0.4020(9) 0.1511(4) 0.19869(17) 0.1055(13) Uani d . 1 1
N N1 0.5799(9) -0.2643(5) 0.10074(17) 0.0846(11) Uani d . 1 1
C C4A 0.6580(10) 0.0357(6) 0.1199(2) 0.0773(13) Uani d . 1 1
C C4 0.4620(11) 0.0295(7) 0.1667(2) 0.0807(13) Uani d . 1 1
C C10 0.1309(12) -0.1350(7) 0.2233(2) 0.1009(17) Uani d . 1 1
H H10A 0.2040 -0.2059 0.2534 0.151 Uiso calc R 1 1
H H10B -0.0397 -0.1819 0.2093 0.151 Uiso calc R 1 1
H H10C 0.0975 -0.0240 0.2386 0.151 Uiso calc R 1 1
C C8 0.8983(11) -0.1088(7) 0.0431(2) 0.0912(15) Uani d . 1 1
H H8 0.9313 -0.2067 0.0219 0.109 Uiso calc R 1 1
C C2 0.4000(11) -0.2650(6) 0.1422(2) 0.0816(13) Uani d . 1 1
C C8A 0.7099(9) -0.1120(6) 0.0883(2) 0.0769(12) Uani d . 1 1
C C7 1.0368(13) 0.0367(8) 0.0292(2) 0.1023(16) Uani d . 1 1
H H7 1.1647 0.0374 -0.0010 0.123 Uiso calc R 1 1
C C9 0.2541(14) -0.4274(7) 0.1551(3) 0.109(2) Uani d . 1 1
H H9A 0.2779 -0.4552 0.1954 0.164 Uiso calc R 1 1
H H9B 0.3305 -0.5158 0.1316 0.164 Uiso calc R 1 1
H H9C 0.0603 -0.4153 0.1468 0.164 Uiso calc R 1 1
C C6 0.9842(12) 0.1838(7) 0.0607(3) 0.1019(18) Uani d . 1 1
H H6 1.0776 0.2828 0.0514 0.122 Uiso calc R 1 1
C C5 0.7965(12) 0.1837(6) 0.1051(2) 0.0923(16) Uani d . 1 1
H H5 0.7615 0.2828 0.1255 0.111 Uiso calc R 1 1

loop_
_atom_site_aniso_label
_atom_site_aniso_U_11
_atom_site_aniso_U_22
_atom_site_aniso_U_33
_atom_site_aniso_U_12
_atom_site_aniso_U_13
_atom_site_aniso_U_23
N3 0.077(2) 0.080(3) 0.089(3) 0.004(2) 0.003(2) 0.002(2)
O1 0.118(3) 0.083(2) 0.115(3) 0.008(2) -0.002(3) -0.024(2)
N1 0.080(2) 0.080(2) 0.094(3) -0.004(2) 0.002(2) -0.005(2)
C4A 0.074(3) 0.072(3) 0.086(3) -0.001(2) -0.011(3) -0.001(3)
C4 0.083(3) 0.073(3) 0.086(3) 0.010(3) -0.011(3) -0.004(3)
C10 0.100(4) 0.104(4) 0.098(3) 0.020(4) 0.012(3) 0.008(3)
C8 0.085(3) 0.090(3) 0.099(3) 0.004(3) 0.003(3) -0.012(3)
C2 0.076(3) 0.066(3) 0.102(3) 0.004(3) -0.006(3) -0.002(3)
C8A 0.068(3) 0.071(3) 0.091(3) -0.001(3) -0.005(3) 0.003(3)
C7 0.092(4) 0.117(4) 0.098(3) -0.003(4) 0.006(3) 0.006(4)
C9 0.103(4) 0.077(3) 0.147(5) -0.002(3) 0.014(4) 0.002(4)
C6 0.096(4) 0.092(4) 0.118(4) -0.013(3) -0.008(4) 0.022(3)
C5 0.093(4) 0.076(3) 0.108(4) 0.003(3) -0.009(3) -0.002(3)

loop_
_atom_type_symbol
_atom_type_description
_atom_type_scat_dispersion_real
_atom_type_scat_dispersion_imag
_atom_type_scat_source
C C 0.0181 0.0091 'International Tables Vol C Tables 4.2.6.8 and 6.1.1.4'
H H 0.0000 0.0000 'International Tables Vol C Tables 4.2.6.8 and 6.1.1.4'
N N 0.0311 0.0180 'International Tables Vol C Tables 4.2.6.8 and 6.1.1.4'
O O 0.0492 0.0322 'International Tables Vol C Tables 4.2.6.8 and 6.1.1.4'

loop_
_geom_angle_atom_site_label_1
_geom_angle_atom_site_label_2
_geom_angle_atom_site_label_3
_geom_angle
C4 N3 C2 121.8(4)
C4 N3 C10 116.8(4)
C2 N3 C10 121.3(5)
C2 N1 C8A 117.4(4)
C5 C4A C8A 119.4(5)
C5 C4A C4 121.9(5)
C8A C4A C4 118.7(5)
O1 C4 N3 119.5(5)
O1 C4 C4A 124.9(5)
N3 C4 C4A 115.6(4)
N3 C10 H10A 109.5
N3 C10 H10B 109.5
H10A C10 H10B 109.5
N3 C10 H10C 109.5
H10A C10 H10C 109.5
H10B C10 H10C 109.5
C7 C8 C8A 120.8(5)
C7 C8 H8 119.6
C8A C8 H8 119.6
N1 C2 N3 124.0(5)
N1 C2 C9 117.9(5)
N3 C2 C9 118.2(5)
C8 C8A N1 117.9(5)
C8 C8A C4A 119.6(5)
N1 C8A C4A 122.4(4)
C8 C7 C6 119.4(5)
C8 C7 H7 120.3
C6 C7 H7 120.3
C2 C9 H9A 109.5
C2 C9 H9B 109.5
H9A C9 H9B 109.5
C2 C9 H9C 109.5
H9A C9 H9C 109.5
H9B C9 H9C 109.5
C5 C6 C7 120.7(5)
C5 C6 H6 119.7
C7 C6 H6 119.7
C6 C5 C4A 120.1(5)
C6 C5 H5 120.0
C4A C5 H5 120.0

loop_
_geom_bond_atom_site_label_1
_geom_bond_atom_site_label_2
_geom_bond_distance
N3 C4 1.382(6)
N3 C2 1.385(6)
N3 C10 1.482(6)
O1 C4 1.248(6)
N1 C2 1.292(6)
N1 C8A 1.390(6)
C4A C5 1.392(7)
C4A C8A 1.400(6)
C4A C4 1.436(7)
C10 H10A 0.9600
C10 H10B 0.9600
C10 H10C 0.9600
C8 C7 1.370(7)
C8 C8A 1.383(7)
C8 H8 0.9300
C2 C9 1.496(7)
C7 C6 1.397(8)
C7 H7 0.9300
C9 H9A 0.9600
C9 H9B 0.9600
C9 H9C 0.9600
C6 C5 1.368(7)
C6 H6 0.9300
C5 H5 0.9300

loop_
_geom_hbond_atom_site_label_D
_geom_hbond_atom_site_label_H
_geom_hbond_atom_site_label_A
_geom_hbond_site_symmetry_A
_geom_hbond_distance_DH
_geom_hbond_distance_HA
_geom_hbond_distance_DA
_geom_hbond_angle_DHA
_geom_hbond_publ_flag
C10 H10A O1 4_645 0.96 2.47 3.345(8) 151 y
C10 H10B Cg 1_455 0.96 2.80 3.608(6) 142 y
